data_7027595
loop_
_publ_author_name
'A\"it-Haddou, Hassan'
'Bejan, Elena'
'Daran, Jean-Claude'
'Balavoine, Gilbert G. A.'
'Berruyer-Penaud, Florence'
'Bonazzola, Lydia'
'Smaoui-Chaabouni, Henda'
'Amouyal, Edmond'

_publ_contact_author
;
 Daran Jean-Claude
 Laboratoire de Chimie de Coordination, UPR-CNRS 8241
 205, Route de Narbonne, 31077 Toulouse Cedex, 
 France
;
_publ_section_title
;
 New ruthenium(II) heteroleptic complexes containing the
 4-(2-pyridyl)pyrimidine ligand with amine and amino acid substituents
;
_journal_issue 17
_journal_name_full 'Journal of the Chemical Society, Dalton Transactions'
_journal_page_first 3095
_journal_paper_doi 10.1039/a904617h
_journal_year 1999
_chemical_formula_moiety 'C30 H25 F12 N7 P2 Ru'
_chemical_formula_sum 'C30 H25 F12 N7 P2 Ru'
_chemical_formula_weight 874.58
_chemical_name_systematic
; 
 ? 
;
_space_group_IT_number 4
_symmetry_cell_setting monoclinic
_symmetry_space_group_name_Hall 'P 2yb'
_symmetry_space_group_name_H-M 'P 1 21 1'
_atom_sites_solution_hydrogens geom
_atom_sites_solution_primary direct
_atom_sites_solution_secondary difmap
_audit_creation_method SHELXL-97
_cell_angle_alpha 90.00
_cell_angle_beta 95.266(17)
_cell_angle_gamma 90.00
_cell_formula_units_Z 4
_cell_length_a 12.2871(17)
_cell_length_b 10.5692(12)
_cell_length_c 25.100(4)
_cell_measurement_reflns_used 5000
_cell_measurement_temperature 160(2)
_cell_measurement_theta_max 24.12
_cell_measurement_theta_min 1.92
_cell_volume 3245.8(8)
_computing_cell_refinement 'IPDS software (Stoe, 1996)'
_computing_data_collection 'IPDS software (Stoe, 1996)'
_computing_data_reduction 'XRED (Stoe, 1.08, 1996)'
_computing_molecular_graphics 'CAMERON (Watkin, Prout & Pearce, 1996)'
_computing_publication_material 'SHELXL-97 (Sheldrick, 1993)'
_computing_structure_refinement 'SHELXL-97 (Sheldrick, 1997)'
_computing_structure_solution 'SIR92 (Altomare, et al.,1994)'
_diffrn_ambient_temperature 160(2)
_diffrn_measured_fraction_theta_full 0.962
_diffrn_measured_fraction_theta_max 0.962
_diffrn_measurement_device_type 'Stoe IPDS'
_diffrn_measurement_method \f
_diffrn_radiation_monochromator graphite
_diffrn_radiation_source 'fine-focus sealed tube'
_diffrn_radiation_type MoK\a
_diffrn_radiation_wavelength 0.71073
_diffrn_reflns_av_R_equivalents 0.0285
_diffrn_reflns_av_sigmaI/netI 0.0299
_diffrn_reflns_limit_h_max 14
_diffrn_reflns_limit_h_min -14
_diffrn_reflns_limit_k_max 12
_diffrn_reflns_limit_k_min -12
_diffrn_reflns_limit_l_max 28
_diffrn_reflns_limit_l_min -28
_diffrn_reflns_number 24809
_diffrn_reflns_theta_full 24.12
_diffrn_reflns_theta_max 24.12
_diffrn_reflns_theta_min 1.92
_diffrn_standards_decay_% negligible
_diffrn_standards_interval_count 'every frame'
_diffrn_standards_number 200
_exptl_absorpt_coefficient_mu 0.687
_exptl_absorpt_correction_type none
_exptl_crystal_colour 'dark red'
_exptl_crystal_density_diffrn 1.790
_exptl_crystal_density_meas ?
_exptl_crystal_density_method 'not measured'
_exptl_crystal_description box
_exptl_crystal_F_000 1744
_exptl_crystal_size_max 0.45
_exptl_crystal_size_mid 0.35
_exptl_crystal_size_min 0.18
_refine_diff_density_max 0.785
_refine_diff_density_min -0.491
_refine_diff_density_rms 0.071
_refine_ls_abs_structure_details 'Flack H D (1983), Acta Cryst. A39, 876-881'
_refine_ls_abs_structure_Flack 0.50(4)
_refine_ls_extinction_method none
_refine_ls_goodness_of_fit_ref 1.022
_refine_ls_hydrogen_treatment mixed
_refine_ls_matrix_type full
_refine_ls_number_parameters 940
_refine_ls_number_reflns 9879
_refine_ls_number_restraints 1
_refine_ls_restrained_S_all 1.022
_refine_ls_R_factor_all 0.0412
_refine_ls_R_factor_gt 0.0348
_refine_ls_shift/su_max 0.494
_refine_ls_shift/su_mean 0.029
_refine_ls_structure_factor_coef Fsqd
_refine_ls_weighting_details 'w=1/[\s^2^(Fo^2^)+(0.0488P)^2^+3.3443P] where P=(Fo^2^+2Fc^2^)/3'
_refine_ls_weighting_scheme calc
_refine_ls_wR_factor_gt 0.0844
_refine_ls_wR_factor_ref 0.0876
_reflns_number_gt 8842
_reflns_number_total 9879
_reflns_threshold_expression >2sigma(I)
_cod_data_source_file 904617hsup1.cif
_cod_data_source_block rupf6
_cod_depositor_comments
;
The following automatic conversions were performed:

'_exptl_crystal_density_meas' value 'none' was changed to '?' - the
value is perceived as not measured.

Automatic conversion script
Id: cif_fix_values 3008 2015-01-20 13:52:24Z robertas 

The following automatic conversions were performed:

'_refine_ls_weighting_scheme' value 'calc
w=1/[\s^2^(Fo^2^)+(0.0488P)^2^+3.3443P] where P=(Fo^2^+2Fc^2^)/3' was
changed to 'calc'. New tag '_refine_ls_weighting_details' was
created. The value of the new tag was set to
'w=1/[\s^2^(Fo^2^)+(0.0488P)^2^+3.3443P] where P=(Fo^2^+2Fc^2^)/3'.

Automatic conversion script
Id: cif_fix_values 3143 2015-03-26 13:38:13Z robertas 
;
_cod_original_cell_volume 3245.9(8)
_cod_database_code 7027595

loop_
_symmetry_equiv_pos_as_xyz
'x, y, z'
'-x, y+1/2, -z'

loop_
_atom_site_label
_atom_site_type_symbol
_atom_site_fract_x
_atom_site_fract_y
_atom_site_fract_z
_atom_site_U_iso_or_equiv
_atom_site_adp_type
_atom_site_occupancy
_atom_site_calc_flag
_atom_site_refinement_flags
Ru1 Ru 0.23018(3) 0.50153(3) 0.125185(16) 0.01857(12) Uani 1 d .
Ru2 Ru 0.75858(3) 0.52196(4) 0.375571(17) 0.02668(16) Uani 1 d .
N11 N 0.1049(4) 0.3649(5) 0.1339(2) 0.0221(14) Uani 1 d .
N12 N 0.2110(3) 0.5122(8) 0.20572(18) 0.0240(10) Uani 1 d .
N13 N 0.1283(5) 0.6548(6) 0.1138(3) 0.0223(15) Uani 1 d .
N14 N 0.3386(5) 0.6459(7) 0.1273(3) 0.0210(16) Uani 1 d .
N15 N 0.3464(5) 0.3571(7) 0.1319(3) 0.0227(16) Uani 1 d .
N16 N 0.2626(4) 0.4836(6) 0.0468(2) 0.0224(13) Uani 1 d .
N114 N -0.0239(5) 0.2016(7) 0.1085(3) 0.0345(17) Uani 1 d .
N21 N 0.8804(5) 0.6598(6) 0.3682(3) 0.0320(17) Uani 1 d .
N22 N 0.7781(3) 0.5107(8) 0.2955(2) 0.0277(11) Uani 1 d .
N23 N 0.8633(5) 0.3701(6) 0.3868(2) 0.0272(16) Uani 1 d .
N24 N 0.6474(6) 0.3765(7) 0.3710(3) 0.0292(18) Uani 1 d .
N25 N 0.6441(6) 0.6622(7) 0.3711(3) 0.0328(18) Uani 1 d .
N26 N 0.7290(4) 0.5431(6) 0.4546(2) 0.0249(15) Uani 1 d .
N214 N 1.0094(7) 0.8206(8) 0.3955(4) 0.063(3) Uani 1 d .
C111 C 0.0801(4) 0.3520(6) 0.1852(2) 0.0201(13) Uani 1 d .
C112 C 0.0025(5) 0.2651(7) 0.1987(3) 0.0328(16) Uani 1 d .
H112 H -0.0172 0.2576 0.2343 0.039 Uiso 1 calc R
C113 C -0.0442(6) 0.1909(7) 0.1582(3) 0.0439(19) Uani 1 d .
H113 H -0.0946 0.1277 0.1670 0.053 Uiso 1 calc R
C115 C 0.0516(5) 0.2874(7) 0.0962(3) 0.0300(16) Uani 1 d .
C116 C 0.0712(6) 0.2996(7) 0.0396(3) 0.0444(18) Uani 1 d .
H11A H 0.0704 0.3893 0.0296 0.067 Uiso 1 calc R
H11B H 0.0137 0.2548 0.0174 0.067 Uiso 1 calc R
H11C H 0.1424 0.2629 0.0339 0.067 Uiso 1 calc R
C121 C 0.1394(4) 0.4354(6) 0.2249(3) 0.0246(14) Uani 1 d .
C122 C 0.1257(5) 0.4304(8) 0.2797(3) 0.0405(18) Uani 1 d .
H122 H 0.0746 0.3728 0.2923 0.049 Uiso 1 calc R
C123 C 0.1842(5) 0.5066(13) 0.3146(3) 0.0468(18) Uani 1 d .
H123 H 0.1764 0.5020 0.3518 0.056 Uiso 1 calc R
C124 C 0.2568(6) 0.5926(7) 0.2946(3) 0.0366(17) Uani 1 d .
H124 H 0.2983 0.6491 0.3178 0.044 Uiso 1 calc R
C125 C 0.2665(6) 0.5933(8) 0.2411(3) 0.0387(18) Uani 1 d .
H125 H 0.3143 0.6534 0.2274 0.046 Uiso 1 calc R
C131 C 0.1764(5) 0.7700(8) 0.1180(3) 0.0282(16) Uani 1 d .
C132 C 0.1170(6) 0.8831(8) 0.1127(4) 0.041(2) Uani 1 d .
H132 H 0.1523 0.9630 0.1163 0.049 Uiso 1 calc R
C133 C 0.0085(6) 0.8741(8) 0.1025(4) 0.038(2) Uani 1 d .
H133 H -0.0335 0.9496 0.0985 0.046 Uiso 1 calc R
C134 C -0.0436(6) 0.7613(8) 0.0977(3) 0.0310(18) Uani 1 d .
H134 H -0.1209 0.7574 0.0910 0.037 Uiso 1 calc R
C135 C 0.0184(5) 0.6517(8) 0.1026(3) 0.0277(17) Uani 1 d .
H135 H -0.0172 0.5721 0.0981 0.033 Uiso 1 calc R
C141 C 0.2990(5) 0.7616(7) 0.1277(2) 0.0229(16) Uani 1 d .
C142 C 0.3668(6) 0.8687(8) 0.1374(4) 0.038(2) Uani 1 d .
H142 H 0.3360 0.9512 0.1365 0.046 Uiso 1 calc R
C143 C 0.4754(6) 0.8526(9) 0.1479(4) 0.039(2) Uani 1 d .
H143 H 0.5214 0.9228 0.1575 0.047 Uiso 1 calc R
C144 C 0.5193(6) 0.7310(9) 0.1445(3) 0.039(2) Uani 1 d .
H144 H 0.5962 0.7185 0.1488 0.047 Uiso 1 calc R
C145 C 0.4500(5) 0.6298(7) 0.1347(3) 0.0326(18) Uani 1 d .
H145 H 0.4797 0.5471 0.1330 0.039 Uiso 1 calc R
C151 C 0.3866(4) 0.3266(6) 0.0849(3) 0.0270(15) Uani 1 d .
C152 C 0.4735(5) 0.2441(7) 0.0850(3) 0.0359(16) Uani 1 d .
H152 H 0.5033 0.2237 0.0525 0.043 Uiso 1 calc R
C153 C 0.5172(6) 0.1913(8) 0.1326(4) 0.039(2) Uani 1 d .
H153 H 0.5778 0.1354 0.1333 0.047 Uiso 1 calc R
C154 C 0.4704(5) 0.2217(8) 0.1793(3) 0.0360(17) Uani 1 d .
H154 H 0.4971 0.1842 0.2123 0.043 Uiso 1 calc R
C155 C 0.3862(5) 0.3056(6) 0.1772(3) 0.0275(15) Uani 1 d .
H155 H 0.3554 0.3275 0.2093 0.033 Uiso 1 calc R
C161 C 0.3395(4) 0.3937(6) 0.0373(3) 0.0237(15) Uani 1 d .
C162 C 0.3660(5) 0.3718(7) -0.0134(3) 0.0318(16) Uani 1 d .
H162 H 0.4169 0.3069 -0.0195 0.038 Uiso 1 calc R
C163 C 0.3204(5) 0.4421(7) -0.0563(3) 0.0387(18) Uani 1 d .
H163 H 0.3372 0.4251 -0.0918 0.046 Uiso 1 calc R
C164 C 0.2498(5) 0.5373(7) -0.0454(3) 0.0316(18) Uani 1 d .
H164 H 0.2208 0.5917 -0.0733 0.038 Uiso 1 calc R
C165 C 0.2210(5) 0.5543(6) 0.0060(3) 0.0279(17) Uani 1 d .
H165 H 0.1697 0.6186 0.0124 0.034 Uiso 1 calc R
C211 C 0.9110(5) 0.6730(6) 0.3182(3) 0.0347(18) Uani 1 d .
C212 C 0.9897(5) 0.7556(8) 0.3069(4) 0.050(2) Uani 1 d .
H212 H 1.0097 0.7625 0.2714 0.060 Uiso 1 calc R
C213 C 1.0398(7) 0.8279(9) 0.3456(4) 0.065(3) Uani 1 d .
H213 H 1.0966 0.8840 0.3378 0.078 Uiso 1 calc R
C215 C 0.9344(7) 0.7342(9) 0.4047(4) 0.057(3) Uani 1 d .
C216 C 0.9177(10) 0.7320(15) 0.4591(5) 0.123(5) Uani 1 d .
H21A H 0.9627 0.7974 0.4780 0.184 Uiso 1 calc R
H21B H 0.9382 0.6488 0.4741 0.184 Uiso 1 calc R
H21C H 0.8404 0.7482 0.4634 0.184 Uiso 1 calc R
C221 C 0.8534(4) 0.5952(6) 0.2766(3) 0.0253(14) Uani 1 d .
C222 C 0.8698(5) 0.5995(7) 0.2235(3) 0.0333(16) Uani 1 d .
H222 H 0.9211 0.6573 0.2111 0.040 Uiso 1 calc R
C223 C 0.8110(5) 0.5184(12) 0.1875(3) 0.0422(17) Uani 1 d .
H223 H 0.8217 0.5198 0.1505 0.051 Uiso 1 calc R
C224 C 0.7392(5) 0.4388(9) 0.2066(3) 0.049(2) Uani 1 d .
H224 H 0.6977 0.3841 0.1825 0.058 Uiso 1 calc R
C225 C 0.7243(5) 0.4345(8) 0.2602(3) 0.0406(19) Uani 1 d .
H225 H 0.6740 0.3752 0.2723 0.049 Uiso 1 calc R
C231 C 0.8125(5) 0.2548(7) 0.3802(3) 0.0257(15) Uani 1 d .
C232 C 0.8745(6) 0.1478(8) 0.3850(4) 0.040(2) Uani 1 d .
H232 H 0.8390 0.0680 0.3815 0.048 Uiso 1 calc R
C233 C 0.9901(8) 0.1510(10) 0.3950(5) 0.060(3) Uani 1 d .
H233 H 1.0329 0.0761 0.3962 0.072 Uiso 1 calc R
C234 C 1.0372(6) 0.2709(9) 0.4028(4) 0.041(2) Uani 1 d .
H234 H 1.1137 0.2795 0.4116 0.049 Uiso 1 calc R
C235 C 0.9725(5) 0.3741(8) 0.3978(3) 0.0322(18) Uani 1 d .
H235 H 1.0062 0.4548 0.4023 0.039 Uiso 1 calc R
C241 C 0.6950(6) 0.2564(7) 0.3697(3) 0.0323(17) Uani 1 d .
C242 C 0.6310(6) 0.1544(8) 0.3588(3) 0.0357(19) Uani 1 d .
H242 H 0.6628 0.0726 0.3576 0.043 Uiso 1 calc R
C243 C 0.5183(7) 0.1690(9) 0.3490(4) 0.043(2) Uani 1 d .
H243 H 0.4737 0.0976 0.3397 0.052 Uiso 1 calc R
C244 C 0.4718(6) 0.2853(9) 0.3529(4) 0.042(2) Uani 1 d .
H244 H 0.3948 0.2966 0.3477 0.050 Uiso 1 calc R
C245 C 0.5407(6) 0.3851(8) 0.3644(3) 0.040(2) Uani 1 d .
H245 H 0.5090 0.4663 0.3680 0.048 Uiso 1 calc R
C251 C 0.6056(5) 0.6992(7) 0.4167(3) 0.0327(17) Uani 1 d .
C252 C 0.5220(6) 0.7867(8) 0.4186(4) 0.051(2) Uani 1 d .
H252 H 0.4976 0.8121 0.4518 0.061 Uiso 1 calc R
C253 C 0.4751(6) 0.8362(9) 0.3707(5) 0.056(3) Uani 1 d .
H253 H 0.4150 0.8926 0.3708 0.067 Uiso 1 calc R
C254 C 0.5136(6) 0.8053(8) 0.3249(5) 0.055(3) Uani 1 d .
H254 H 0.4831 0.8422 0.2924 0.066 Uiso 1 calc R
C255 C 0.5977(6) 0.7197(8) 0.3243(4) 0.056(2) Uani 1 d .
H255 H 0.6250 0.6991 0.2912 0.068 Uiso 1 calc R
C261 C 0.6569(5) 0.6334(7) 0.4655(3) 0.0329(17) Uani 1 d .
C262 C 0.6353(7) 0.6605(9) 0.5172(3) 0.051(2) Uani 1 d .
H262 H 0.5883 0.7282 0.5248 0.061 Uiso 1 calc R
C263 C 0.6842(7) 0.5863(9) 0.5572(3) 0.053(2) Uani 1 d .
H263 H 0.6702 0.6029 0.5932 0.063 Uiso 1 calc R
C264 C 0.7522(5) 0.4897(10) 0.5470(3) 0.042(2) Uani 1 d .
H264 H 0.7852 0.4385 0.5751 0.050 Uiso 1 calc R
C265 C 0.7714(5) 0.4688(6) 0.4957(3) 0.0337(18) Uani 1 d .
H265 H 0.8164 0.3993 0.4879 0.040 Uiso 1 calc R
P3 P 0.75420(12) 0.97834(17) 0.23742(7) 0.0282(4) Uani 1 d .
P4 P 0.23429(12) 0.0385(2) 0.26204(8) 0.0375(5) Uani 1 d .
P5 P 0.2853(2) 0.5574(3) 0.47490(11) 0.0642(8) Uani 1 d .
P6 P 0.71085(15) 0.4722(2) 0.02569(9) 0.0466(6) Uani 1 d .
F31 F 0.7752(3) 0.9316(4) 0.29775(19) 0.0443(11) Uani 1 d .
F32 F 0.7327(3) 1.0241(7) 0.17649(14) 0.0430(11) Uani 1 d .
F33 F 0.7177(3) 0.8377(5) 0.2197(2) 0.0585(13) Uani 1 d .
F34 F 0.8765(3) 0.9462(5) 0.22693(17) 0.0490(12) Uani 1 d .
F35 F 0.6294(2) 1.0087(7) 0.24675(15) 0.0494(9) Uani 1 d .
F36 F 0.7890(4) 1.1157(5) 0.2549(2) 0.0601(13) Uani 1 d .
F41 F 0.2602(3) -0.0069(8) 0.32289(16) 0.0593(16) Uani 1 d .
F42 F 0.2111(3) 0.0875(5) 0.20154(19) 0.0513(12) Uani 1 d .
F43 F 0.2698(4) 0.1794(5) 0.2792(2) 0.0620(13) Uani 1 d .
F44 F 0.3578(2) 0.0090(8) 0.25185(16) 0.0600(12) Uani 1 d .
F45 F 0.1133(3) 0.0709(5) 0.2737(2) 0.0663(16) Uani 1 d .
F46 F 0.2008(4) -0.1008(5) 0.2447(2) 0.0648(14) Uani 1 d .
F51 F 0.2768(5) 0.4802(9) 0.5280(3) 0.105(3) Uani 1 d .
F52 F 0.2937(7) 0.6377(8) 0.4230(3) 0.128(3) Uani 1 d .
F53 F 0.3366(7) 0.6725(8) 0.5056(3) 0.123(3) Uani 1 d .
F54 F 0.2286(11) 0.4532(10) 0.4453(3) 0.239(7) Uani 1 d .
F55 F 0.4058(5) 0.5036(10) 0.4743(4) 0.144(3) Uani 1 d .
F56 F 0.1754(7) 0.6277(12) 0.4872(5) 0.224(6) Uani 1 d .
F61 F 0.6863(9) 0.4044(10) 0.0791(3) 0.178(5) Uani 1 d .
F62 F 0.5904(4) 0.5090(13) 0.0205(4) 0.153(3) Uani 1 d .
F63 F 0.6789(8) 0.3505(6) -0.0060(3) 0.143(3) Uani 1 d .
F64 F 0.7344(6) 0.6030(5) 0.0597(3) 0.0965(19) Uani 1 d .
F65 F 0.7254(6) 0.5458(6) -0.0264(3) 0.104(2) Uani 1 d .
F66 F 0.8265(5) 0.4473(8) 0.0438(4) 0.158(4) Uani 1 d .

loop_
_atom_site_aniso_label
_atom_site_aniso_U_11
_atom_site_aniso_U_22
_atom_site_aniso_U_33
_atom_site_aniso_U_23
_atom_site_aniso_U_13
_atom_site_aniso_U_12
Ru1 0.01625(18) 0.0193(3) 0.0204(3) 0.0021(2) 0.00275(16) -0.0036(2)
Ru2 0.0335(3) 0.0254(4) 0.0207(3) 0.0011(2) 0.00006(19) 0.0000(2)
N11 0.017(3) 0.020(3) 0.029(4) -0.001(2) 0.004(2) -0.003(2)
N12 0.028(2) 0.026(3) 0.018(2) -0.011(3) 0.0024(17) 0.000(3)
N13 0.020(3) 0.021(3) 0.025(4) 0.000(3) 0.002(2) -0.006(2)
N14 0.016(3) 0.023(4) 0.024(4) -0.005(2) 0.001(2) 0.001(2)
N15 0.022(3) 0.020(3) 0.025(4) 0.006(3) -0.001(3) -0.002(2)
N16 0.024(2) 0.019(4) 0.024(3) 0.006(2) 0.0014(19) 0.001(2)
N114 0.030(3) 0.029(4) 0.047(4) -0.001(3) 0.014(3) -0.017(3)
N21 0.037(3) 0.026(3) 0.031(4) 0.004(3) -0.011(3) 0.005(2)
N22 0.0244(19) 0.028(3) 0.030(3) 0.014(3) 0.0006(18) -0.007(3)
N23 0.042(4) 0.029(4) 0.011(3) -0.006(3) 0.006(3) 0.001(3)
N24 0.032(4) 0.035(4) 0.021(4) 0.007(3) -0.001(3) -0.002(3)
N25 0.038(4) 0.027(4) 0.033(4) 0.004(3) -0.001(3) -0.009(3)
N26 0.023(2) 0.028(4) 0.023(3) -0.001(3) 0.001(2) -0.002(2)
N214 0.061(5) 0.032(4) 0.087(7) -0.012(4) -0.033(4) -0.005(4)
C111 0.020(3) 0.024(3) 0.018(3) 0.003(3) 0.008(2) 0.006(2)
C112 0.032(3) 0.036(4) 0.031(4) 0.004(3) 0.009(3) -0.013(3)
C113 0.047(4) 0.031(4) 0.055(5) 0.016(4) 0.016(4) -0.017(3)
C115 0.032(3) 0.026(4) 0.031(4) -0.003(3) 0.002(3) -0.003(3)
C116 0.059(4) 0.051(4) 0.024(4) -0.014(3) 0.009(3) -0.043(3)
C121 0.023(3) 0.023(3) 0.027(4) 0.002(3) 0.003(2) 0.002(2)
C122 0.031(3) 0.064(5) 0.028(4) -0.001(4) 0.014(3) -0.008(3)
C123 0.049(3) 0.070(6) 0.021(3) 0.008(6) 0.003(3) 0.003(6)
C124 0.061(4) 0.033(4) 0.016(4) -0.008(3) 0.007(3) -0.010(3)
C125 0.051(4) 0.035(4) 0.031(4) -0.005(3) 0.008(3) -0.014(3)
C131 0.020(3) 0.035(4) 0.029(4) -0.004(3) 0.002(3) -0.001(3)
C132 0.048(4) 0.024(4) 0.051(5) -0.008(3) 0.003(4) 0.006(3)
C133 0.034(4) 0.033(5) 0.046(5) -0.002(4) -0.005(3) 0.008(3)
C134 0.029(4) 0.033(4) 0.031(4) -0.003(3) 0.004(3) 0.008(3)
C135 0.024(3) 0.035(5) 0.025(4) -0.003(3) 0.001(3) 0.000(3)
C141 0.018(3) 0.035(4) 0.018(3) -0.004(3) 0.007(2) -0.010(3)
C142 0.040(4) 0.028(5) 0.047(5) 0.003(4) 0.004(3) -0.008(3)
C143 0.034(4) 0.037(5) 0.048(6) -0.012(4) 0.008(4) -0.019(4)
C144 0.023(4) 0.049(6) 0.048(5) 0.000(4) 0.008(3) -0.013(3)
C145 0.027(3) 0.023(4) 0.046(5) -0.011(3) -0.002(3) -0.004(3)
C151 0.025(3) 0.015(3) 0.041(4) -0.003(3) 0.005(3) -0.005(2)
C152 0.034(3) 0.031(4) 0.043(4) 0.004(3) 0.006(3) 0.004(3)
C153 0.034(4) 0.028(4) 0.056(5) 0.009(4) 0.006(3) 0.012(3)
C154 0.030(3) 0.039(4) 0.039(4) 0.020(3) 0.004(3) 0.000(3)
C155 0.027(3) 0.027(4) 0.028(4) 0.010(3) 0.004(3) -0.003(2)
C161 0.020(3) 0.028(4) 0.024(4) 0.000(3) 0.007(3) 0.003(2)
C162 0.026(3) 0.032(4) 0.038(4) -0.003(3) 0.009(3) 0.005(2)
C163 0.036(4) 0.048(5) 0.035(5) 0.004(4) 0.017(3) 0.011(3)
C164 0.028(3) 0.031(5) 0.037(4) 0.011(4) 0.004(3) 0.004(3)
C165 0.025(3) 0.034(4) 0.025(4) -0.003(3) 0.005(3) -0.002(2)
C211 0.028(3) 0.021(4) 0.054(5) 0.006(3) -0.008(3) 0.003(2)
C212 0.041(4) 0.037(5) 0.071(6) 0.009(4) 0.001(4) -0.008(3)
C213 0.057(5) 0.059(6) 0.076(7) -0.002(5) -0.008(5) -0.028(4)
C215 0.069(6) 0.040(5) 0.055(6) -0.006(4) -0.029(4) 0.004(4)
C216 0.113(9) 0.180(14) 0.078(9) -0.038(9) 0.019(7) -0.052(9)
C221 0.019(3) 0.023(3) 0.034(4) 0.007(3) 0.002(2) 0.003(2)
C222 0.031(3) 0.030(4) 0.040(4) 0.010(3) 0.011(3) -0.007(3)
C223 0.041(3) 0.055(5) 0.032(4) -0.004(5) 0.011(3) -0.006(5)
C224 0.031(4) 0.080(6) 0.034(5) -0.013(4) 0.000(3) -0.010(4)
C225 0.035(3) 0.058(5) 0.027(4) 0.002(4) -0.004(3) -0.022(3)
C231 0.038(4) 0.021(4) 0.019(3) -0.001(3) 0.004(2) -0.004(3)
C232 0.034(4) 0.028(4) 0.057(6) -0.006(4) -0.012(3) -0.004(3)
C233 0.060(6) 0.041(6) 0.075(7) -0.022(5) -0.011(5) 0.014(4)
C234 0.019(4) 0.051(6) 0.050(5) -0.005(4) -0.005(3) 0.004(3)
C235 0.031(4) 0.031(5) 0.035(5) 0.001(3) 0.002(3) -0.006(3)
C241 0.044(4) 0.029(4) 0.024(4) 0.001(3) 0.004(3) 0.001(3)
C242 0.040(4) 0.030(5) 0.039(5) -0.009(3) 0.011(3) -0.012(3)
C243 0.036(4) 0.043(6) 0.050(6) 0.011(4) 0.000(4) -0.015(4)
C244 0.030(4) 0.046(5) 0.051(5) -0.001(4) 0.008(3) -0.003(3)
C245 0.037(4) 0.044(5) 0.040(4) 0.013(4) 0.008(3) 0.000(3)
C251 0.024(3) 0.028(4) 0.046(5) 0.014(3) 0.008(3) -0.002(2)
C252 0.046(4) 0.036(5) 0.074(6) 0.011(4) 0.020(4) 0.016(3)
C253 0.031(4) 0.037(5) 0.101(8) 0.019(5) 0.009(5) 0.011(3)
C254 0.038(4) 0.034(5) 0.087(8) 0.019(5) -0.027(5) 0.001(3)
C255 0.065(5) 0.040(5) 0.059(6) 0.011(4) -0.020(4) 0.004(4)
C261 0.028(3) 0.024(4) 0.047(5) 0.004(3) 0.006(3) -0.005(3)
C262 0.062(5) 0.054(5) 0.041(5) 0.001(4) 0.027(4) 0.020(4)
C263 0.063(5) 0.074(6) 0.023(4) -0.001(4) 0.015(4) 0.000(4)
C264 0.039(3) 0.066(7) 0.020(4) 0.006(4) 0.006(3) -0.003(4)
C265 0.036(3) 0.030(5) 0.034(4) 0.011(3) -0.003(3) 0.003(2)
P3 0.0223(7) 0.0319(12) 0.0299(9) 0.0061(7) -0.0010(6) -0.0023(6)
P4 0.0311(8) 0.0496(15) 0.0305(10) -0.0010(9) -0.0039(7) 0.0030(8)
P5 0.0653(13) 0.083(2) 0.0412(14) 0.0115(13) -0.0116(10) -0.0245(12)
P6 0.0455(10) 0.0562(17) 0.0370(12) 0.0098(10) -0.0021(8) -0.0122(8)
F31 0.040(2) 0.054(3) 0.039(3) 0.017(2) 0.0006(17) 0.0055(18)
F32 0.0362(16) 0.061(3) 0.031(2) 0.006(3) -0.0016(14) 0.002(2)
F33 0.060(3) 0.045(3) 0.070(3) -0.002(2) 0.001(2) -0.015(2)
F34 0.0255(18) 0.075(3) 0.046(3) 0.013(2) 0.0052(17) 0.0081(17)
F35 0.0282(15) 0.061(2) 0.060(2) 0.002(3) 0.0093(15) 0.005(2)
F36 0.090(3) 0.039(3) 0.049(3) 0.002(2) -0.006(3) -0.016(2)
F41 0.050(2) 0.092(5) 0.034(2) 0.019(3) -0.0065(16) 0.008(3)
F42 0.054(2) 0.063(3) 0.035(3) 0.005(2) -0.0021(19) 0.007(2)
F43 0.075(3) 0.052(3) 0.058(3) -0.019(2) 0.005(2) -0.008(2)
F44 0.0370(17) 0.090(3) 0.053(2) 0.021(4) 0.0055(16) 0.021(3)
F45 0.033(2) 0.107(5) 0.060(3) 0.024(3) 0.009(2) 0.014(2)
F46 0.078(3) 0.045(3) 0.071(4) -0.008(3) 0.003(3) -0.018(2)
F51 0.109(4) 0.140(8) 0.068(4) 0.036(5) 0.022(3) 0.008(5)
F52 0.220(7) 0.115(5) 0.040(4) 0.024(3) -0.039(4) -0.084(5)
F53 0.192(7) 0.111(6) 0.064(5) -0.008(4) 0.002(4) -0.036(5)
F54 0.406(15) 0.227(11) 0.064(4) 0.048(5) -0.096(7) -0.249(11)
F55 0.126(5) 0.095(5) 0.222(9) -0.043(7) 0.083(5) -0.003(5)
F56 0.112(6) 0.261(12) 0.310(14) 0.174(11) 0.081(7) 0.085(7)
F61 0.297(11) 0.186(9) 0.049(4) 0.025(5) 0.004(5) -0.181(9)
F62 0.069(3) 0.182(8) 0.209(9) 0.009(9) 0.021(4) -0.029(6)
F63 0.330(11) 0.040(3) 0.055(4) -0.020(3) -0.003(5) 0.013(5)
F64 0.127(5) 0.054(3) 0.103(5) -0.010(3) -0.017(4) -0.030(3)
F65 0.176(6) 0.074(5) 0.065(4) 0.033(4) 0.028(4) -0.003(4)
F66 0.069(4) 0.125(6) 0.269(11) 0.043(6) -0.037(5) 0.018(3)

loop_
_atom_type_symbol
_atom_type_description
_atom_type_scat_dispersion_real
_atom_type_scat_dispersion_imag
_atom_type_scat_source
C C 0.0033 0.0016 'International Tables Vol C Tables 4.2.6.8 and 6.1.1.4'
H H 0.0000 0.0000 'International Tables Vol C Tables 4.2.6.8 and 6.1.1.4'
N N 0.0061 0.0033 'International Tables Vol C Tables 4.2.6.8 and 6.1.1.4'
F F 0.0171 0.0103 'International Tables Vol C Tables 4.2.6.8 and 6.1.1.4'
P P 0.1023 0.0942 'International Tables Vol C Tables 4.2.6.8 and 6.1.1.4'
Ru Ru -1.2594 0.8363 'International Tables Vol C Tables 4.2.6.8 and 6.1.1.4'

loop_
_geom_angle_atom_site_label_1
_geom_angle_atom_site_label_2
_geom_angle_atom_site_label_3
_geom_angle
N14 Ru1 N13 78.5(3)
N14 Ru1 N16 84.8(3)
N13 Ru1 N16 96.2(2)
N14 Ru1 N12 93.9(3)
N13 Ru1 N12 88.3(3)
N16 Ru1 N12 174.89(19)
N14 Ru1 N15 96.04(17)
N13 Ru1 N15 173.4(3)
N16 Ru1 N15 79.5(3)
N12 Ru1 N15 95.7(3)
N14 Ru1 N11 170.4(3)
N13 Ru1 N11 96.4(2)
N16 Ru1 N11 104.0(2)
N12 Ru1 N11 77.8(2)
N15 Ru1 N11 89.5(3)
N25 Ru2 N22 97.5(3)
N25 Ru2 N24 95.11(19)
N22 Ru2 N24 92.2(3)
N25 Ru2 N26 78.0(3)
N22 Ru2 N26 175.5(2)
N24 Ru2 N26 87.7(3)
N25 Ru2 N23 173.1(3)
N22 Ru2 N23 87.7(3)
N24 Ru2 N23 80.1(3)
N26 Ru2 N23 96.7(2)
N25 Ru2 N21 89.1(3)
N22 Ru2 N21 78.8(3)
N24 Ru2 N21 170.5(3)
N26 Ru2 N21 101.5(2)
N23 Ru2 N21 96.3(2)
C111 N11 C115 117.3(6)
C111 N11 Ru1 113.1(4)
C115 N11 Ru1 129.5(5)
C121 N12 C125 117.2(5)
C121 N12 Ru1 117.7(5)
C125 N12 Ru1 125.1(5)
C135 N13 C131 117.2(7)
C135 N13 Ru1 126.4(5)
C131 N13 Ru1 116.3(4)
C141 N14 C145 118.5(6)
C141 N14 Ru1 117.2(5)
C145 N14 Ru1 123.8(5)
C155 N15 C151 121.1(7)
C155 N15 Ru1 124.7(6)
C151 N15 Ru1 113.9(5)
C165 N16 C161 118.4(5)
C165 N16 Ru1 126.3(4)
C161 N16 Ru1 115.2(4)
C113 N114 C115 118.2(7)
C215 N21 C211 114.4(7)
C215 N21 Ru2 131.1(6)
C211 N21 Ru2 114.5(5)
C225 N22 C221 117.8(5)
C225 N22 Ru2 126.4(5)
C221 N22 Ru2 115.8(5)
C235 N23 C231 119.1(7)
C235 N23 Ru2 127.1(6)
C231 N23 Ru2 113.8(5)
C245 N24 C241 118.4(7)
C245 N24 Ru2 127.5(6)
C241 N24 Ru2 113.8(5)
C251 N25 C255 116.3(8)
C251 N25 Ru2 117.5(6)
C255 N25 Ru2 126.1(7)
C261 N26 C265 117.9(6)
C261 N26 Ru2 116.8(5)
C265 N26 Ru2 125.3(4)
C215 N214 C213 117.2(8)
N11 C111 C112 121.2(6)
N11 C111 C121 116.2(5)
C112 C111 C121 122.6(6)
C113 C112 C111 116.7(6)
N114 C113 C112 124.0(6)
N114 C115 N11 122.6(7)
N114 C115 C116 117.1(6)
N11 C115 C116 120.3(6)
N12 C121 C122 121.7(6)
N12 C121 C111 115.2(5)
C122 C121 C111 123.1(6)
C123 C122 C121 120.7(7)
C122 C123 C124 118.3(6)
C125 C124 C123 118.4(7)
C124 C125 N12 123.5(7)
N13 C131 C132 122.7(6)
N13 C131 C141 112.5(6)
C132 C131 C141 124.8(6)
C133 C132 C131 117.4(7)
C132 C133 C134 122.3(8)
C133 C134 C135 118.5(7)
N13 C135 C134 121.9(7)
N14 C141 C142 122.2(6)
N14 C141 C131 114.7(5)
C142 C141 C131 123.1(6)
C143 C142 C141 119.4(8)
C142 C143 C144 119.0(8)
C145 C144 C143 119.2(7)
C144 C145 N14 121.4(7)
N15 C151 C152 119.5(7)
N15 C151 C161 116.4(6)
C152 C151 C161 123.9(6)
C151 C152 C153 119.8(7)
C152 C153 C154 118.6(7)
C155 C154 C153 119.4(7)
N15 C155 C154 121.6(7)
C162 C161 N16 120.3(6)
C162 C161 C151 124.8(6)
N16 C161 C151 114.9(5)
C161 C162 C163 121.5(6)
C164 C163 C162 117.2(6)
C163 C164 C165 120.2(6)
N16 C165 C164 122.2(6)
N21 C211 C212 121.8(7)
N21 C211 C221 116.6(6)
C212 C211 C221 121.6(7)
C213 C212 C211 120.4(9)
C212 C213 N214 119.7(8)
N214 C215 N21 126.3(10)
N214 C215 C216 110.2(9)
N21 C215 C216 123.5(10)
C222 C221 N22 120.8(6)
C222 C221 C211 125.0(6)
N22 C221 C211 114.2(6)
C221 C222 C223 119.7(6)
C224 C223 C222 118.2(7)
C223 C224 C225 121.4(7)
N22 C225 C224 122.0(7)
C232 C231 N23 118.8(6)
C232 C231 C241 124.6(6)
N23 C231 C241 116.6(6)
C231 C232 C233 122.6(7)
C234 C233 C232 116.2(8)
C235 C234 C233 119.1(7)
N23 C235 C234 124.2(8)
C242 C241 N24 119.5(7)
C242 C241 C231 125.7(6)
N24 C241 C231 114.8(6)
C241 C242 C243 120.0(8)
C244 C243 C242 120.3(8)
C243 C244 C245 117.1(7)
N24 C245 C244 124.5(8)
N25 C251 C252 123.0(7)
N25 C251 C261 114.2(6)
C252 C251 C261 122.7(7)
C251 C252 C253 118.2(8)
C254 C253 C252 120.5(8)
C253 C254 C255 119.9(9)
C254 C255 N25 121.9(9)
N26 C261 C262 121.7(7)
N26 C261 C251 113.5(7)
C262 C261 C251 124.8(7)
C263 C262 C261 117.5(7)
C264 C263 C262 121.9(7)
C265 C264 C263 117.9(7)
C264 C265 N26 122.7(7)
F36 P3 F34 90.4(3)
F36 P3 F31 90.3(3)
F34 P3 F31 91.0(2)
F36 P3 F32 90.3(3)
F34 P3 F32 89.0(2)
F31 P3 F32 179.5(3)
F36 P3 F33 179.6(3)
F34 P3 F33 90.0(3)
F31 P3 F33 89.6(3)
F32 P3 F33 89.9(3)
F36 P3 F35 90.8(3)
F34 P3 F35 178.6(3)
F31 P3 F35 89.8(2)
F32 P3 F35 90.2(2)
F33 P3 F35 88.8(3)
F46 P4 F45 91.6(3)
F46 P4 F44 90.1(4)
F45 P4 F44 178.1(3)
F46 P4 F43 179.2(3)
F45 P4 F43 89.2(3)
F44 P4 F43 89.2(4)
F46 P4 F42 91.2(3)
F45 P4 F42 91.0(2)
F44 P4 F42 90.0(2)
F43 P4 F42 88.5(3)
F46 P4 F41 90.4(4)
F45 P4 F41 89.8(3)
F44 P4 F41 89.2(2)
F43 P4 F41 89.9(4)
F42 P4 F41 178.2(3)
F54 P5 F53 175.7(8)
F54 P5 F52 92.8(4)
F53 P5 F52 86.2(4)
F54 P5 F51 88.6(4)
F53 P5 F51 92.4(5)
F52 P5 F51 178.4(5)
F54 P5 F55 97.2(8)
F53 P5 F55 87.0(5)
F52 P5 F55 93.0(5)
F51 P5 F55 87.5(5)
F54 P5 F56 94.4(7)
F53 P5 F56 81.4(6)
F52 P5 F56 91.7(5)
F51 P5 F56 87.4(4)
F55 P5 F56 167.2(7)
F66 P6 F62 166.5(6)
F66 P6 F63 101.7(5)
F62 P6 F63 88.2(6)
F66 P6 F65 99.6(5)
F62 P6 F65 89.2(5)
F63 P6 F65 91.6(4)
F66 P6 F61 84.9(6)
F62 P6 F61 85.9(6)
F63 P6 F61 90.0(4)
F65 P6 F61 174.8(6)
F66 P6 F64 82.6(4)
F62 P6 F64 87.3(5)
F63 P6 F64 175.4(5)
F65 P6 F64 89.3(4)
F61 P6 F64 88.8(4)

loop_
_geom_bond_atom_site_label_1
_geom_bond_atom_site_label_2
_geom_bond_distance
Ru1 N14 2.023(7)
Ru1 N13 2.051(6)
Ru1 N16 2.051(5)
Ru1 N12 2.060(4)
Ru1 N15 2.087(7)
Ru1 N11 2.136(6)
Ru2 N25 2.039(8)
Ru2 N22 2.050(5)
Ru2 N24 2.053(8)
Ru2 N26 2.060(5)
Ru2 N23 2.060(7)
Ru2 N21 2.109(7)
N11 C111 1.356(8)
N11 C115 1.372(10)
N12 C121 1.320(9)
N12 C125 1.370(10)
N13 C135 1.354(9)
N13 C131 1.353(10)
N14 C141 1.317(10)
N14 C145 1.374(9)
N15 C155 1.315(10)
N15 C151 1.358(10)
N16 C165 1.333(8)
N16 C161 1.376(8)
N114 C113 1.301(11)
N114 C115 1.352(10)
N21 C215 1.337(11)
N21 C211 1.349(10)
N22 C225 1.328(10)
N22 C221 1.399(9)
N23 C235 1.345(9)
N23 C231 1.373(10)
N24 C245 1.310(10)
N24 C241 1.400(11)
N25 C251 1.338(11)
N25 C255 1.396(11)
N26 C261 1.347(9)
N26 C265 1.362(8)
N214 C215 1.332(13)
N214 C213 1.341(13)
C111 C112 1.388(9)
C111 C121 1.473(9)
C112 C113 1.367(10)
C115 C116 1.470(10)
C121 C122 1.400(10)
C122 C123 1.349(12)
C123 C124 1.398(12)
C124 C125 1.359(10)
C131 C132 1.400(11)
C131 C141 1.507(10)
C132 C133 1.337(11)
C133 C134 1.354(12)
C134 C135 1.386(11)
C141 C142 1.412(10)
C142 C143 1.347(11)
C143 C144 1.400(13)
C144 C145 1.376(11)
C151 C152 1.378(9)
C151 C161 1.462(9)
C152 C153 1.381(11)
C153 C154 1.390(12)
C154 C155 1.360(10)
C161 C162 1.364(10)
C162 C163 1.383(10)
C163 C164 1.372(9)
C164 C165 1.381(10)
C211 C212 1.353(10)
C211 C221 1.459(10)
C212 C213 1.340(12)
C215 C216 1.401(14)
C221 C222 1.367(10)
C222 C223 1.398(12)
C223 C224 1.339(12)
C224 C225 1.375(11)
C231 C232 1.363(10)
C231 C241 1.443(10)
C232 C233 1.419(12)
C233 C234 1.400(14)
C234 C235 1.349(12)
C241 C242 1.347(11)
C242 C243 1.392(11)
C243 C244 1.363(14)
C244 C245 1.367(12)
C251 C252 1.386(10)
C251 C261 1.495(10)
C252 C253 1.387(13)
C253 C254 1.326(15)
C254 C255 1.374(12)
C261 C262 1.380(11)
C262 C263 1.368(12)
C263 C264 1.358(12)
C264 C265 1.350(10)
P3 F36 1.565(6)
P3 F34 1.586(4)
P3 F31 1.591(5)
P3 F32 1.603(4)
P3 F33 1.604(5)
P3 F35 1.605(3)
P4 F46 1.579(6)
P4 F45 1.579(4)
P4 F44 1.593(4)
P4 F43 1.600(6)
P4 F42 1.605(5)
P4 F41 1.605(5)
P5 F54 1.469(7)
P5 F53 1.543(8)
P5 F52 1.566(7)
P5 F51 1.574(7)
P5 F55 1.588(7)
P5 F56 1.596(9)
P6 F66 1.476(6)
P6 F62 1.525(7)
P6 F63 1.544(7)
P6 F65 1.545(6)
P6 F61 1.574(6)
P6 F64 1.636(6)
